data_4068056
loop_
_publ_author_name
'Liang, Lan-Chang'
'Hung, Yu-Ting'
'Huang, Yu-Lun'
'Chien, Pin-Shu'
'Lee, Pei-Ying'
'Chen, Wei-Chen'

_publ_section_title
;
 Divergent Carbonylation Reactivity Preferences of Nickel Complexes
 Containing Amido Pincer Ligands: Migratory Insertion versus Reductive
 Elimination
;
_journal_issue 2
_journal_name_full Organometallics
_journal_page_first 700
_journal_paper_doi 10.1021/om201041z
_journal_volume 31
_journal_year 2012
_chemical_formula_moiety 'C32 H35 N Ni O P2, 0.5(C4 H8 O)'
_chemical_formula_sum 'C34 H39 N Ni O1.5 P2'
_chemical_formula_weight 606.31
_chemical_name_systematic
;
 ?
;
_space_group_IT_number 43
_symmetry_cell_setting orthorhombic
_symmetry_space_group_name_Hall 'F -2d 2'
_symmetry_space_group_name_H-M 'F 2 d d'
_atom_sites_solution_hydrogens geom
_atom_sites_solution_primary direct
_atom_sites_solution_secondary difmap
_audit_creation_method shelxl-97
_cell_angle_alpha 90.00
_cell_angle_beta 90.000(3)
_cell_angle_gamma 90.00
_cell_formula_units_Z 16
_cell_length_a 9.3440(6)
_cell_length_b 30.6690(19)
_cell_length_c 43.4270(19)
_cell_measurement_reflns_used 13794
_cell_measurement_temperature 200(2)
_cell_measurement_theta_max 25.028
_cell_measurement_theta_min 2.037
_cell_volume 12444.9(12)
_computing_cell_refinement 'HKL Scalepack (Otwinowski & Minor 1997)'
_computing_data_collection 'Collect (Nonius BV, 1997-2000)'
_computing_data_reduction 'HKL Denzo and Scalepack (Otwinowski & Minor 19'
_computing_molecular_graphics 'Ortep-3 for Windows (Farrugia, 1997)'
_computing_publication_material 'WinGX publication routines (Farrugia, 1999)'
_computing_structure_refinement 'shelxl-97 (sheldrick, 1997)'
_computing_structure_solution 'SHELXS-86 (Sheldrick, 1986)'
_diffrn_ambient_temperature 200(2)
_diffrn_detector_area_resol_mean 9
_diffrn_measured_fraction_theta_full 0.962
_diffrn_measured_fraction_theta_max 0.962
_diffrn_measurement_device_type KappaCCD
_diffrn_measurement_method 'CCD rotation images, thick slices'
_diffrn_radiation_monochromator graphite
_diffrn_radiation_source 'fine-focus sealed tube'
_diffrn_radiation_type mok\a
_diffrn_radiation_wavelength 0.71073
_diffrn_reflns_av_R_equivalents 0.2468
_diffrn_reflns_av_sigmaI/netI 0.2649
_diffrn_reflns_limit_h_max 10
_diffrn_reflns_limit_h_min -11
_diffrn_reflns_limit_k_max 33
_diffrn_reflns_limit_k_min -36
_diffrn_reflns_limit_l_max 44
_diffrn_reflns_limit_l_min -51
_diffrn_reflns_number 17735
_diffrn_reflns_theta_full 25.03
_diffrn_reflns_theta_max 25.03
_diffrn_reflns_theta_min 2.30
_exptl_absorpt_coefficient_mu 0.755
_exptl_absorpt_correction_type none
_exptl_crystal_colour green-yellow
_exptl_crystal_density_diffrn 1.294
_exptl_crystal_density_method 'not measured'
_exptl_crystal_description prism
_exptl_crystal_F_000 5120
_exptl_crystal_size_max 0.11
_exptl_crystal_size_mid 0.09
_exptl_crystal_size_min 0.02
_refine_diff_density_max 0.476
_refine_diff_density_min -0.529
_refine_diff_density_rms 0.126
_refine_ls_abs_structure_details 'Flack H D (1983), Acta Cryst. a39, 876-881'
_refine_ls_abs_structure_Flack 0.03(5)
_refine_ls_extinction_method none
_refine_ls_goodness_of_fit_ref 1.027
_refine_ls_hydrogen_treatment constr
_refine_ls_matrix_type full
_refine_ls_number_parameters 343
_refine_ls_number_reflns 5041
_refine_ls_number_restraints 1
_refine_ls_restrained_S_all 1.027
_refine_ls_R_factor_all 0.2140
_refine_ls_R_factor_gt 0.0956
_refine_ls_shift/su_max 0.000
_refine_ls_shift/su_mean 0.000
_refine_ls_structure_factor_coef Fsqd
_refine_ls_weighting_details 'calc w=1/[\s^2^(Fo^2^)+(0.0993P)^2^+0.0000P] where p=(Fo^2^+2Fc^2^)/3'
_refine_ls_weighting_scheme calc
_refine_ls_wR_factor_gt 0.1863
_refine_ls_wR_factor_ref 0.2510
_reflns_number_gt 2392
_reflns_number_total 5041
_reflns_threshold_expression >2sigma(i)
_cod_data_source_file om201041z_si_002.cif
_cod_data_source_block 5797_3b
_cod_depositor_comments
;
The following automatic conversions were performed:

'_atom_site_adp_type' value 'uani' changed to 'Uani' according to
/home/saulius/struct/CIF-dictionaries/cif_core.dic dictionary named
'cif_core.dic' version 2.4.1 from 2010-06-29 (37
times).

'_atom_site_adp_type' value 'uiso' changed to 'Uiso'
according to /home/saulius/struct/CIF-dictionaries/cif_core.dic
dictionary named 'cif_core.dic' version 2.4.1 from 2010-06-29 (42
times).

Automatic conversion script
Id: cif_fix_values 1715 2011-07-08 13:25:40Z adriana 

2021-04-11
Z value and formula fixed to values more according to usual
chemical conventions.                 miguel
;
_cod_original_formula_sum 'C68 H78 N2 Ni2 O3 P4'
_cod_original_formula_weight 1212.62
_cod_original_formula_moiety 'C68 H78 N2 Ni2 O3 P4'
_cod_original_formula_units_Z 8
_cod_database_code 4068056

loop_
_symmetry_equiv_pos_as_xyz
'x, y, z'
'x, -y, -z'
'x+1/4, -y+1/4, z+1/4'
'x+1/4, y+1/4, -z+1/4'
'x, y+1/2, z+1/2'
'x, -y+1/2, -z+1/2'
'x+1/4, -y+3/4, z+3/4'
'x+1/4, y+3/4, -z+3/4'
'x+1/2, y, z+1/2'
'x+1/2, -y, -z+1/2'
'x+3/4, -y+1/4, z+3/4'
'x+3/4, y+1/4, -z+3/4'
'x+1/2, y+1/2, z'
'x+1/2, -y+1/2, -z'
'x+3/4, -y+3/4, z+1/4'
'x+3/4, y+3/4, -z+1/4'

loop_
_atom_site_label
_atom_site_type_symbol
_atom_site_fract_x
_atom_site_fract_y
_atom_site_fract_z
_atom_site_U_iso_or_equiv
_atom_site_adp_type
_atom_site_occupancy
_atom_site_symmetry_multiplicity
_atom_site_calc_flag
_atom_site_refinement_flags
Ni1 Ni 0.3843(2) 0.07063(6) 0.15513(4) 0.0370(5) Uani 1 1 d .
P1 P 0.2501(4) 0.09327(12) 0.19277(8) 0.0352(9) Uani 1 1 d .
P2 P 0.5429(4) 0.04736(12) 0.12294(8) 0.0381(10) Uani 1 1 d .
O1 O 0.2213(13) 0.1057(4) 0.1082(2) 0.058(3) Uani 1 1 d .
N1 N 0.5354(13) 0.0626(3) 0.1866(2) 0.035(3) Uani 1 1 d .
C1 C 0.1440(19) 0.1436(4) 0.1899(3) 0.046(4) Uani 1 1 d .
H1 H 0.1211 0.1532 0.2104 0.056 Uiso 1 1 d R
C2 C 0.236(2) 0.1792(4) 0.1736(4) 0.068(5) Uani 1 1 d .
H2A H 0.1836 0.2060 0.1722 0.082 Uiso 1 1 d R
H2b H 0.2610 0.1693 0.1533 0.082 Uiso 1 1 d R
H2C H 0.3220 0.1839 0.1854 0.082 Uiso 1 1 d R
C3 C 0.0113(18) 0.1386(5) 0.1728(3) 0.055(5) Uani 1 1 d .
H3A H -0.0394 0.1658 0.1725 0.066 Uiso 1 1 d R
H3B H -0.0472 0.1167 0.1824 0.066 Uiso 1 1 d R
H3C H 0.0335 0.1300 0.1521 0.066 Uiso 1 1 d R
C4 C 0.127(2) 0.0515(4) 0.2087(3) 0.047(4) Uani 1 1 d .
H4 H 0.0488 0.0473 0.1947 0.056 Uiso 1 1 d R
C5 C 0.210(2) 0.0085(5) 0.2112(3) 0.063(5) Uani 1 1 d .
H5A H 0.1500 -0.0143 0.2191 0.075 Uiso 1 1 d R
H5B H 0.2895 0.0129 0.2248 0.075 Uiso 1 1 d R
H5C H 0.2441 0.0005 0.1911 0.075 Uiso 1 1 d R
C6 C 0.0605(19) 0.0645(5) 0.2394(3) 0.059(5) Uani 1 1 d .
H6A H -0.0028 0.0421 0.2465 0.071 Uiso 1 1 d R
H6B H 0.0079 0.0912 0.2368 0.071 Uiso 1 1 d R
H6C H 0.1356 0.0689 0.2541 0.071 Uiso 1 1 d R
C7 C 0.3855(18) 0.1018(4) 0.2220(3) 0.033(3) Uani 1 1 d .
C8 C 0.3646(19) 0.1240(4) 0.2496(3) 0.045(4) Uani 1 1 d .
H8 H 0.2700 0.1338 0.2548 0.054 Uiso 1 1 d R
C9 C 0.4772(18) 0.1309(4) 0.2690(4) 0.049(4) Uani 1 1 d .
H9 H 0.4642 0.1461 0.2882 0.059 Uiso 1 1 d R
C10 C 0.612(2) 0.1160(4) 0.2620(3) 0.051(5) Uani 1 1 d .
H10 H 0.6911 0.1211 0.2755 0.061 Uiso 1 1 d R
C11 C 0.638(2) 0.0934(4) 0.2334(3) 0.049(4) Uani 1 1 d .
H11 H 0.7340 0.0851 0.2283 0.059 Uiso 1 1 d R
C12 C 0.5204(15) 0.0840(4) 0.2144(3) 0.032(3) Uani 1 1 d .
C13 C 0.6449(17) 0.0329(4) 0.1800(3) 0.034(3) Uani 1 1 d .
C14 C 0.7281(16) 0.0107(4) 0.2010(3) 0.036(3) Uani 1 1 d .
H14 H 0.7179 0.0173 0.2225 0.043 Uiso 1 1 d R
C15 C 0.8243(15) -0.0199(4) 0.1932(3) 0.043(4) Uani 1 1 d .
H15 H 0.8799 -0.0341 0.2089 0.052 Uiso 1 1 d R
C16 C 0.8488(16) -0.0308(4) 0.1624(3) 0.039(4) Uani 1 1 d .
H16 H 0.9174 -0.0528 0.1571 0.046 Uiso 1 1 d R
C17 C 0.7668(18) -0.0105(5) 0.1403(4) 0.049(4) Uani 1 1 d .
H17 H 0.7821 -0.0175 0.1190 0.058 Uiso 1 1 d R
C18 C 0.6670(16) 0.0192(4) 0.1488(3) 0.039(4) Uani 1 1 d .
C19 C 0.6414(18) 0.0904(4) 0.1032(3) 0.040(4) Uani 1 1 d .
C20 C 0.7869(17) 0.0885(5) 0.0993(3) 0.050(4) Uani 1 1 d .
H20 H 0.8387 0.0641 0.1075 0.060 Uiso 1 1 d R
C21 C 0.863(2) 0.1222(5) 0.0846(4) 0.067(5) Uani 1 1 d .
H21 H 0.9651 0.1209 0.0823 0.081 Uiso 1 1 d R
C22 C 0.789(2) 0.1568(7) 0.0718(3) 0.061(5) Uani 1 1 d .
H22 H 0.8395 0.1794 0.0610 0.073 Uiso 1 1 d R
C23 C 0.646(3) 0.1584(5) 0.0766(3) 0.071(5) Uani 1 1 d .
H23 H 0.5904 0.1825 0.0692 0.085 Uiso 1 1 d R
C24 C 0.564(2) 0.1255(5) 0.0924(3) 0.066(5) Uani 1 1 d .
H24 H 0.4623 0.1259 0.0959 0.079 Uiso 1 1 d R
C25 C 0.4952(18) 0.0090(5) 0.0931(3) 0.045(4) Uani 1 1 d .
C26 C 0.455(3) 0.0255(6) 0.0649(4) 0.092(8) Uani 1 1 d .
H26 H 0.4662 0.0560 0.0607 0.110 Uiso 1 1 d R
C27 C 0.390(3) -0.0031(6) 0.0432(4) 0.102(8) Uani 1 1 d .
H27 H 0.3630 0.0085 0.0235 0.123 Uiso 1 1 d R
C28 C 0.370(3) -0.0455(6) 0.0496(4) 0.080(6) Uani 1 1 d .
H28 H 0.3258 -0.0640 0.0345 0.096 Uiso 1 1 d R
C29 C 0.4065(19) -0.0615(5) 0.0777(4) 0.065(5) Uani 1 1 d .
H29 H 0.3935 -0.0919 0.0823 0.078 Uiso 1 1 d R
C30 C 0.4683(16) -0.0338(5) 0.0998(3) 0.045(4) Uani 1 1 d .
H30 H 0.4922 -0.0445 0.1199 0.054 Uiso 1 1 d R
C31 C 0.2415(17) 0.0753(5) 0.1244(4) 0.045(4) Uani 1 1 d .
C32 C 0.151(2) 0.0341(5) 0.1209(4) 0.063(5) Uani 1 1 d .
H32a H 0.0804 0.0383 0.1051 0.076 Uiso 1 1 d R
H32b H 0.1034 0.0279 0.1401 0.076 Uiso 1 1 d R
H32C H 0.2118 0.0101 0.1155 0.076 Uiso 1 1 d R
O2 O 0.979(6) 0.0000 0.0000 0.254(18) Uiso 1 2 d .
C34 C 0.877(6) 0.0300(14) 0.0171(10) 0.232(19) Uiso 1 1 d .
H34A H 0.8713 0.0224 0.0388 0.279 Uiso 1 1 calc R
H34B H 0.9054 0.0603 0.0152 0.279 Uiso 1 1 calc R
C35 C 0.770(7) 0.0234(16) 0.0048(16) 0.33(4) Uiso 1 1 d .
H35A H 0.7613 0.0421 -0.0132 0.396 Uiso 1 1 calc R
H35B H 0.6905 0.0293 0.0185 0.396 Uiso 1 1 calc R

loop_
_atom_site_aniso_label
_atom_site_aniso_U_11
_atom_site_aniso_U_22
_atom_site_aniso_U_33
_atom_site_aniso_U_23
_atom_site_aniso_U_13
_atom_site_aniso_U_12
Ni1 0.0385(11) 0.0443(9) 0.0282(9) 0.0021(9) -0.0015(10) 0.0022(10)
P1 0.034(2) 0.043(2) 0.029(2) 0.0037(17) -0.0016(18) 0.0060(18)
P2 0.044(3) 0.041(2) 0.029(2) 0.0016(17) -0.004(2) -0.0005(19)
O1 0.048(7) 0.077(8) 0.049(7) 0.022(6) -0.005(6) 0.005(6)
N1 0.029(8) 0.049(7) 0.027(7) 0.007(5) -0.007(6) 0.010(6)
C1 0.054(12) 0.052(9) 0.033(8) -0.003(7) -0.003(9) 0.004(9)
C2 0.084(14) 0.040(9) 0.079(13) 0.002(8) -0.020(11) 0.000(10)
C3 0.046(12) 0.071(10) 0.047(10) 0.012(8) 0.003(9) 0.015(9)
C4 0.050(10) 0.050(9) 0.040(9) -0.002(7) 0.001(9) 0.000(9)
C5 0.100(15) 0.052(10) 0.036(9) 0.006(7) -0.013(9) 0.002(10)
C6 0.075(13) 0.071(11) 0.030(9) -0.002(8) 0.028(9) -0.019(9)
C7 0.039(9) 0.037(7) 0.022(7) -0.003(6) 0.000(7) 0.003(7)
C8 0.048(12) 0.044(8) 0.044(10) -0.008(7) 0.010(9) 0.007(8)
C9 0.044(12) 0.042(9) 0.061(11) -0.012(8) 0.007(9) 0.009(8)
C10 0.070(14) 0.044(8) 0.039(9) 0.001(7) -0.030(9) 0.003(9)
C11 0.053(11) 0.044(8) 0.050(10) 0.001(7) -0.024(10) -0.005(9)
C12 0.043(10) 0.028(7) 0.024(8) 0.002(6) -0.010(7) 0.001(7)
C13 0.030(9) 0.043(8) 0.031(8) 0.006(6) -0.004(7) 0.007(7)
C14 0.044(10) 0.033(8) 0.030(8) -0.004(6) 0.004(7) 0.006(7)
C15 0.032(10) 0.043(9) 0.055(10) 0.011(8) -0.008(8) 0.001(7)
C16 0.037(11) 0.033(7) 0.046(10) -0.015(7) 0.001(8) -0.010(7)
C17 0.039(11) 0.049(9) 0.058(11) -0.004(8) 0.016(9) -0.006(8)
C18 0.049(11) 0.043(8) 0.025(8) 0.000(6) -0.001(7) -0.007(8)
C19 0.040(10) 0.051(8) 0.028(8) -0.007(6) -0.007(8) -0.002(9)
C20 0.036(11) 0.049(9) 0.066(11) 0.001(8) -0.003(9) 0.000(8)
C21 0.066(14) 0.066(11) 0.070(12) 0.007(9) 0.020(11) -0.028(11)
C22 0.054(13) 0.110(15) 0.019(8) 0.003(9) 0.003(8) -0.035(11)
C23 0.123(19) 0.048(9) 0.042(10) 0.024(7) -0.008(12) -0.009(13)
C24 0.086(15) 0.063(10) 0.048(10) 0.022(9) -0.019(10) 0.001(10)
C25 0.057(11) 0.056(10) 0.023(8) 0.004(7) 0.000(8) 0.010(8)
C26 0.17(2) 0.064(11) 0.038(11) -0.020(9) 0.000(13) -0.024(13)
C27 0.17(3) 0.092(14) 0.041(11) 0.002(10) 0.008(14) -0.069(17)
C28 0.117(18) 0.076(12) 0.049(11) -0.031(9) 0.038(13) -0.047(13)
C29 0.050(13) 0.058(10) 0.087(13) -0.031(10) -0.020(11) 0.011(9)
C30 0.037(10) 0.054(10) 0.044(9) 0.002(8) 0.002(8) 0.012(8)
C31 0.036 0.066(11) 0.033(9) -0.028(8) 0.004(8) 0.005(8)
C32 0.066(14) 0.072(11) 0.050(10) 0.001(8) 0.003(10) 0.002(11)

loop_
_atom_type_symbol
_atom_type_description
_atom_type_scat_dispersion_real
_atom_type_scat_dispersion_imag
_atom_type_scat_source
C C 0.0033 0.0016 'International Tables Vol C Tables 4.2.6.8 and 6.1.1.4'
H H 0.0000 0.0000 'International Tables Vol C Tables 4.2.6.8 and 6.1.1.4'
N N 0.0061 0.0033 'International Tables Vol C Tables 4.2.6.8 and 6.1.1.4'
Ni Ni 0.3393 1.1124 'International Tables Vol C Tables 4.2.6.8 and 6.1.1.4'
O O 0.0106 0.0060 'International Tables vol C Tables 4.2.6.8 and 6.1.1.4'
p p 0.1023 0.0942 'International Tables Vol C Tables 4.2.6.8 and 6.1.1.4'

loop_
_geom_angle_atom_site_label_1
_geom_angle_atom_site_label_2
_geom_angle_atom_site_label_3
_geom_angle
_geom_angle_site_symmetry_1
_geom_angle_site_symmetry_3
C31 Ni1 N1 177.1(6) . .
C31 Ni1 P2 93.1(4) . .
N1 Ni1 P2 85.2(4) . .
C31 Ni1 P1 95.7(4) . .
N1 Ni1 P1 86.1(3) . .
P2 Ni1 P1 171.29(18) . .
C7 P1 C1 107.6(7) . .
C7 P1 C4 105.7(7) . .
C1 P1 C4 105.8(8) . .
C7 P1 Ni1 99.8(5) . .
C1 P1 Ni1 121.9(5) . .
C4 P1 Ni1 114.7(5) . .
C25 P2 C19 105.0(6) . .
C25 P2 C18 106.8(6) . .
C19 P2 C18 108.1(7) . .
C25 P2 Ni1 120.7(6) . .
C19 P2 Ni1 114.4(5) . .
C18 P2 Ni1 101.2(5) . .
C12 N1 C13 124.3(11) . .
C12 N1 Ni1 118.2(9) . .
C13 N1 Ni1 117.4(8) . .
C3 C1 C2 108.3(12) . .
C3 C1 P1 113.9(10) . .
C2 C1 P1 108.7(12) . .
C3 C1 H1 108.3 . .
C2 C1 H1 109.2 . .
P1 C1 H1 108.3 . .
C1 C2 H2A 110.2 . .
C1 C2 H2B 109.2 . .
H2A C2 H2B 109.4 . .
C1 C2 H2C 109.0 . .
H2A C2 H2C 109.5 . .
H2B C2 H2C 109.5 . .
C1 C3 H3A 109.7 . .
C1 C3 H3B 109.9 . .
H3A C3 H3B 109.5 . .
C1 C3 H3C 108.9 . .
H3A C3 H3C 109.4 . .
H3B C3 H3C 109.5 . .
C6 C4 C5 111.9(12) . .
C6 C4 P1 113.4(10) . .
C5 C4 P1 107.9(12) . .
C6 C4 H4 106.1 . .
C5 C4 H4 108.3 . .
P1 C4 H4 109.2 . .
C4 C5 H5A 111.1 . .
C4 C5 H5B 108.2 . .
H5A C5 H5B 109.5 . .
C4 C5 H5C 109.1 . .
H5A C5 H5C 109.5 . .
H5B C5 H5C 109.5 . .
C4 C6 H6A 110.3 . .
C4 C6 H6B 109.3 . .
H6A C6 H6B 109.5 . .
C4 C6 H6C 108.8 . .
H6A C6 H6C 109.5 . .
H6B C6 H6C 109.5 . .
C8 C7 C12 121.0(14) . .
C8 C7 P1 125.1(13) . .
C12 C7 P1 113.8(9) . .
C9 C8 C7 120.0(15) . .
C9 C8 H8 121.0 . .
C7 C8 H8 119.0 . .
C8 C9 C10 121.1(14) . .
C8 C9 H9 120.9 . .
C10 C9 H9 118.0 . .
C9 C10 C11 120.5(16) . .
C9 C10 H10 121.2 . .
C11 C10 H10 118.2 . .
C12 C11 C10 118.1(16) . .
C12 C11 H11 122.8 . .
C10 C11 H11 119.1 . .
N1 C12 C11 122.1(14) . .
N1 C12 C7 118.5(12) . .
C11 C12 C7 118.8(12) . .
C14 C13 N1 126.7(12) . .
C14 C13 C18 113.5(13) . .
N1 C13 C18 119.4(12) . .
C15 C14 C13 123.9(13) . .
C15 C14 H14 117.1 . .
C13 C14 H14 119.0 . .
C14 C15 C16 121.1(13) . .
C14 C15 H15 120.1 . .
C16 C15 H15 118.7 . .
C17 C16 C15 117.9(14) . .
C17 C16 H16 121.5 . .
C15 C16 H16 120.5 . .
C18 C17 C16 119.8(14) . .
C18 C17 H17 120.9 . .
C16 C17 H17 119.3 . .
C17 C18 C13 123.6(14) . .
C17 C18 P2 125.9(11) . .
C13 C18 P2 110.5(11) . .
C20 C19 C24 120.8(15) . .
C20 C19 P2 121.9(11) . .
C24 C19 P2 117.3(14) . .
C19 C20 C21 121.8(15) . .
C19 C20 H20 119.2 . .
C21 C20 H20 119.0 . .
C22 C21 C20 119.5(18) . .
C22 C21 H21 118.9 . .
C20 C21 H21 121.5 . .
C23 C22 C21 117.4(17) . .
C23 C22 H22 122.3 . .
C21 C22 H22 120.2 . .
C22 C23 C24 125.1(18) . .
C22 C23 H23 120.9 . .
C24 C23 H23 114.0 . .
C19 C24 C23 115.2(18) . .
C19 C24 H24 118.4 . .
C23 C24 H24 126.4 . .
C30 C25 C26 119.3(14) . .
C30 C25 P2 121.2(11) . .
C26 C25 P2 117.8(11) . .
C25 C26 C27 118.7(16) . .
C25 C26 H26 119.7 . .
C27 C26 H26 121.6 . .
C28 C27 C26 121.3(18) . .
C28 C27 H27 120.4 . .
C26 C27 H27 118.2 . .
C27 C28 C29 120.0(17) . .
C27 C28 H28 119.4 . .
C29 C28 H28 120.6 . .
C28 C29 C30 119.9(16) . .
C28 C29 H29 120.3 . .
C30 C29 H29 119.7 . .
C25 C30 C29 120.7(14) . .
C25 C30 H30 118.5 . .
C29 C30 H30 120.8 . .
O1 C31 C32 120.1(15) . .
O1 C31 Ni1 126.4(13) . .
C32 C31 Ni1 113.5(12) . .
C31 C32 H32A 109.8 . .
C31 C32 H32B 109.5 . .
H32A C32 H32B 109.5 . .
C31 C32 H32C 109.1 . .
H32A C32 H32C 109.5 . .
H32B C32 H32C 109.5 . .
C34 O2 C34 102(5) 2 .
C35 C34 O2 102(5) . .
C35 C34 H34A 111.3 . .
O2 C34 H34A 111.3 . .
C35 C34 H34B 111.3 . .
O2 C34 H34B 111.3 . .
H34A C34 H34B 109.2 . .
C34 C35 C35 107(5) . 2
C34 C35 H35A 110.3 . .
C35 C35 H35A 110.3 2 .
C34 C35 H35B 110.3 . .
C35 C35 H35B 110.3 2 .
H35A C35 H35B 108.5 . .

loop_
_geom_bond_atom_site_label_1
_geom_bond_atom_site_label_2
_geom_bond_distance
_geom_bond_site_symmetry_2
Ni1 C31 1.891(17) .
Ni1 N1 1.982(11) .
Ni1 P2 2.159(4) .
Ni1 P1 2.174(4) .
P1 C7 1.812(15) .
P1 C1 1.840(15) .
P1 C4 1.856(16) .
P2 C25 1.806(14) .
P2 C19 1.823(15) .
P2 C18 1.831(14) .
O1 C31 1.184(17) .
N1 C12 1.381(15) .
N1 C13 1.399(17) .
C1 C3 1.45(2) .
C1 C2 1.56(2) .
C1 H1 0.9607 .
C2 H2A 0.9601 .
C2 H2B 0.9600 .
C2 H2C 0.9598 .
C3 H3A 0.9601 .
C3 H3B 0.9598 .
C3 H3C 0.9600 .
C4 C6 1.522(18) .
C4 C5 1.53(2) .
C4 H4 0.9599 .
C5 H5A 0.9600 .
C5 H5B 0.9601 .
C5 H5C 0.9599 .
C6 H6A 0.9599 .
C6 H6B 0.9601 .
C6 H6C 0.9599 .
C7 C8 1.391(17) .
C7 C12 1.41(2) .
C8 C9 1.37(2) .
C8 H8 0.9600 .
C9 C10 1.37(2) .
C9 H9 0.9602 .
C10 C11 1.445(19) .
C10 H10 0.9598 .
C11 C12 1.402(19) .
C11 H11 0.9600 .
C13 C14 1.376(18) .
C13 C18 1.434(17) .
C14 C15 1.343(18) .
C14 H14 0.9600 .
C15 C16 1.396(18) .
C15 H15 0.9600 .
C16 C17 1.377(19) .
C16 H16 0.9599 .
C17 C18 1.35(2) .
C17 H17 0.9598 .
C19 C20 1.37(2) .
C19 C24 1.38(2) .
C20 C21 1.41(2) .
C20 H20 0.9601 .
C21 C22 1.38(2) .
C21 H21 0.9600 .
C22 C23 1.35(3) .
C22 H22 0.9602 .
C23 C24 1.44(2) .
C23 H23 0.9601 .
C24 H24 0.9599 .
C25 C30 1.368(18) .
C25 C26 1.38(2) .
C26 C27 1.42(2) .
C26 H26 0.9599 .
C27 C28 1.34(2) .
C27 H27 0.9600 .
C28 C29 1.36(2) .
C28 H28 0.9600 .
C29 C30 1.41(2) .
C29 H29 0.9598 .
C30 H30 0.9599 .
C31 C32 1.53(2) .
C32 H32A 0.9600 .
C32 H32B 0.9601 .
C32 H32C 0.9601 .
O2 C34 1.52(5) 2
O2 C34 1.52(5) .
C34 C35 1.15(7) .
C34 H34A 0.9700 .
C34 H34B 0.9700 .
C35 C35 1.50(9) 2
C35 H35A 0.9700 .
C35 H35B 0.9700 .
